data_7242476
loop_
_publ_author_name
'Hasuo, Naohiro'
'Takahashi, Kiyonori'
'Hisaki, Ichiro'
'Kokado, Kenta'
'Nakamura, Takayoshi'

_publ_section_title
;
 Molecular motion of halogenated ethylammonium/[18]crown-6 supramolecular
 ions in nickel dithiolate magnetic crystals
;
_journal_issue 14
_journal_name_full CrystEngComm
_journal_page_first 2756
_journal_page_last 2763
_journal_paper_doi 10.1039/D1CE00253H
_journal_volume 23
_journal_year 2021
_chemical_formula_sum 'C20 H32 N Ni O6 S10'
_chemical_formula_weight 761.77
_space_group_crystal_system triclinic
_space_group_IT_number 2
_space_group_name_Hall '-P 1'
_space_group_name_H-M_alt 'P -1'
_atom_sites_solution_hydrogens geom
_audit_creation_method SHELXL-2018/3
_audit_update_record
;
2020-12-31 deposited with the CCDC.	2021-03-19 downloaded from the CCDC.
;
_cell_angle_alpha 87.498(5)
_cell_angle_beta 69.343(6)
_cell_angle_gamma 80.758(5)
_cell_formula_units_Z 2
_cell_length_a 11.2486(6)
_cell_length_b 12.3540(8)
_cell_length_c 12.7375(8)
_cell_measurement_temperature 293(2)
_cell_volume 1634.61(18)
_computing_structure_refinement 'SHELXL-2018/3 (Sheldrick, 2018)'
_computing_structure_solution 'SHELXT 2018/2 (Sheldrick, 2018)'
_diffrn_ambient_temperature 293(2)
_diffrn_measured_fraction_theta_full 0.999
_diffrn_measured_fraction_theta_max 0.767
_diffrn_radiation_type MoK\a
_diffrn_radiation_wavelength 0.71073
_diffrn_reflns_av_R_equivalents 0.0408
_diffrn_reflns_av_unetI/netI 0.0506
_diffrn_reflns_Laue_measured_fraction_full 0.999
_diffrn_reflns_Laue_measured_fraction_max 0.767
_diffrn_reflns_limit_h_max 15
_diffrn_reflns_limit_h_min -14
_diffrn_reflns_limit_k_max 17
_diffrn_reflns_limit_k_min -17
_diffrn_reflns_limit_l_max 16
_diffrn_reflns_limit_l_min -16
_diffrn_reflns_number 20189
_diffrn_reflns_point_group_measured_fraction_full 0.999
_diffrn_reflns_point_group_measured_fraction_max 0.767
_diffrn_reflns_theta_full 25.242
_diffrn_reflns_theta_max 31.057
_diffrn_reflns_theta_min 1.959
_exptl_absorpt_coefficient_mu 1.267
_exptl_crystal_density_diffrn 1.548
_exptl_crystal_F_000 790
_refine_diff_density_max 0.322
_refine_diff_density_min -0.359
_refine_diff_density_rms 0.060
_refine_ls_extinction_method none
_refine_ls_goodness_of_fit_ref 1.051
_refine_ls_hydrogen_treatment constr
_refine_ls_matrix_type full
_refine_ls_number_parameters 345
_refine_ls_number_reflns 8034
_refine_ls_number_restraints 0
_refine_ls_restrained_S_all 1.051
_refine_ls_R_factor_all 0.0535
_refine_ls_R_factor_gt 0.0365
_refine_ls_shift/su_max 0.001
_refine_ls_shift/su_mean 0.000
_refine_ls_structure_factor_coef Fsqd
_refine_ls_weighting_details 'w=1/[\s^2^(Fo^2^)+(0.0402P)^2^+0.1497P] where P=(Fo^2^+2Fc^2^)/3'
_refine_ls_weighting_scheme calc
_refine_ls_wR_factor_gt 0.0945
_refine_ls_wR_factor_ref 0.1020
_reflns_Friedel_coverage 0.000
_reflns_number_gt 5879
_reflns_number_total 8034
_reflns_threshold_expression 'I > 2\s(I)'
_cod_data_source_file d1ce00253h2.cif
_cod_data_source_block H293k
_cod_depositor_comments 'Adding full bibliography for 7242434--7242480.cif.'
_cod_original_cell_volume 1634.62(18)
_cod_database_code 7242476
_shelx_shelxl_version_number 2018/3
_shelx_space_group_comment
;
The symmetry employed for this shelxl refinement is uniquely defined
by the following loop, which should always be used as a source of
symmetry information in preference to the above space-group names.
They are only intended as comments.
;

loop_
_space_group_symop_operation_xyz
'x, y, z'
'-x, -y, -z'

loop_
_atom_site_label
_atom_site_type_symbol
_atom_site_fract_x
_atom_site_fract_y
_atom_site_fract_z
_atom_site_U_iso_or_equiv
_atom_site_adp_type
_atom_site_occupancy
_atom_site_site_symmetry_order
_atom_site_calc_flag
_atom_site_refinement_flags_posn
_atom_site_refinement_flags_adp
_atom_site_refinement_flags_occupancy
_atom_site_disorder_assembly
_atom_site_disorder_group
Ni1 Ni 0.35979(2) 0.11846(2) 0.47366(2) 0.03788(8) Uani 1 1 d . . . . .
S2 S 0.31298(5) 0.07183(5) 0.64732(4) 0.05024(14) Uani 1 1 d . . . . .
S1 S 0.50126(5) 0.21526(5) 0.48004(4) 0.04860(14) Uani 1 1 d . . . . .
S9 S 0.13894(5) -0.03269(4) 0.27335(5) 0.04889(14) Uani 1 1 d . . . . .
S4 S 0.41958(5) 0.12526(5) 0.82366(5) 0.05215(15) Uani 1 1 d . . . . .
S6 S 0.40862(5) 0.16333(5) 0.29887(4) 0.04890(14) Uani 1 1 d . . . . .
S7 S 0.21822(5) 0.02150(5) 0.46737(4) 0.04862(14) Uani 1 1 d . . . . .
S8 S 0.31296(6) 0.09829(5) 0.11933(5) 0.05515(16) Uani 1 1 d . . . . .
S5 S 0.58210(6) 0.24074(6) 0.90711(5) 0.06601(19) Uani 1 1 d . . . . .
S3 S 0.58781(6) 0.26132(5) 0.67182(5) 0.05534(15) Uani 1 1 d . . . . .
S10 S 0.14340(7) -0.01039(6) 0.03831(6) 0.06674(19) Uani 1 1 d . . . . .
O4 O 0.00074(15) 0.69556(14) 0.66819(14) 0.0613(4) Uani 1 1 d . . . . .
O3 O 0.20599(14) 0.72674(12) 0.73492(14) 0.0551(4) Uani 1 1 d . . . . .
O6 O -0.01558(16) 0.34954(13) 0.84132(14) 0.0620(4) Uani 1 1 d . . . . .
O5 O -0.07264(16) 0.48666(15) 0.67797(15) 0.0676(5) Uani 1 1 d . . . . .
O2 O 0.26228(15) 0.58497(14) 0.89264(14) 0.0618(4) Uani 1 1 d . . . . .
O1 O 0.18675(16) 0.37617(13) 0.91794(14) 0.0615(4) Uani 1 1 d . . . . .
N1 N 0.14958(16) 0.50826(14) 0.73940(15) 0.0465(4) Uani 1 1 d . . . . .
H1A H 0.078017 0.520523 0.722932 0.056 Uiso 1 1 calc R U . . .
H1B H 0.172693 0.572012 0.747796 0.056 Uiso 1 1 calc R U . . .
H1C H 0.135455 0.470894 0.802862 0.056 Uiso 1 1 calc R U . . .
C19 C 0.23020(18) 0.03247(15) 0.32939(17) 0.0394(4) Uani 1 1 d . . . . .
C16 C 0.41400(19) 0.13599(16) 0.68835(16) 0.0412(4) Uani 1 1 d . . . . .
C20 C 0.1962(2) 0.01654(17) 0.13841(18) 0.0483(5) Uani 1 1 d . . . . .
C6 C 0.2565(2) 0.7608(2) 0.8130(2) 0.0633(6) Uani 1 1 d . . . . .
H6A H 0.186801 0.788584 0.880891 0.076 Uiso 1 1 calc R U . . .
H6B H 0.306302 0.819156 0.781544 0.076 Uiso 1 1 calc R U . . .
C13 C 0.0504(3) 0.2628(2) 0.8889(3) 0.0733(7) Uani 1 1 d . . . . .
H13A H 0.124847 0.225144 0.830112 0.088 Uiso 1 1 calc R U . . .
H13B H -0.006341 0.210044 0.924258 0.088 Uiso 1 1 calc R U . . .
C15 C 0.49430(18) 0.19877(17) 0.61638(17) 0.0417(4) Uani 1 1 d . . . . .
C7 C 0.1271(2) 0.81404(19) 0.7029(2) 0.0644(6) Uani 1 1 d . . . . .
H7A H 0.175936 0.873106 0.671969 0.077 Uiso 1 1 calc R U . . .
H7B H 0.054155 0.842367 0.768346 0.077 Uiso 1 1 calc R U . . .
C5 C 0.3391(2) 0.6665(2) 0.8398(2) 0.0645(7) Uani 1 1 d . . . . .
H5A H 0.406730 0.636632 0.771544 0.077 Uiso 1 1 calc R U . . .
H5B H 0.378947 0.689828 0.889428 0.077 Uiso 1 1 calc R U . . .
C18 C 0.31172(19) 0.09434(17) 0.25657(16) 0.0414(4) Uani 1 1 d . . . . .
C8 C 0.0809(2) 0.7748(2) 0.6184(2) 0.0635(6) Uani 1 1 d . . . . .
H8A H 0.033105 0.835733 0.592226 0.076 Uiso 1 1 calc R U . . .
H8B H 0.153377 0.742636 0.554547 0.076 Uiso 1 1 calc R U . . .
C3 C 0.2367(3) 0.4204(2) 0.9925(2) 0.0691(7) Uani 1 1 d . . . . .
H3A H 0.279812 0.361304 1.025015 0.083 Uiso 1 1 calc R U . . .
H3B H 0.166933 0.460926 1.052909 0.083 Uiso 1 1 calc R U . . .
C11 C -0.1476(3) 0.4047(3) 0.7348(3) 0.0796(8) Uani 1 1 d . . . . .
H11A H -0.187950 0.378746 0.686857 0.096 Uiso 1 1 calc R U . . .
H11B H -0.214986 0.436104 0.802435 0.096 Uiso 1 1 calc R U . . .
C10 C -0.1487(3) 0.5844(3) 0.6622(3) 0.0762(8) Uani 1 1 d . . . . .
H10A H -0.205012 0.616085 0.734404 0.091 Uiso 1 1 calc R U . . .
H10B H -0.201665 0.568504 0.620737 0.091 Uiso 1 1 calc R U . . .
C17 C 0.53187(19) 0.21070(19) 0.80632(18) 0.0488(5) Uani 1 1 d . . . . .
C9 C -0.0638(3) 0.6626(2) 0.5995(2) 0.0701(7) Uani 1 1 d . . . . .
H9A H -0.001383 0.628250 0.530891 0.084 Uiso 1 1 calc R U . . .
H9B H -0.114084 0.726139 0.579734 0.084 Uiso 1 1 calc R U . . .
C4 C 0.3290(3) 0.4943(2) 0.9296(2) 0.0703(7) Uani 1 1 d . . . . .
H4A H 0.369938 0.518855 0.977789 0.084 Uiso 1 1 calc R U . . .
H4B H 0.395363 0.455265 0.865767 0.084 Uiso 1 1 calc R U . . .
C12 C -0.0648(3) 0.3115(2) 0.7644(3) 0.0773(8) Uani 1 1 d . . . . .
H12A H -0.114559 0.253577 0.797818 0.093 Uiso 1 1 calc R U . . .
H12B H 0.005328 0.282217 0.697512 0.093 Uiso 1 1 calc R U . . .
C14 C 0.0918(3) 0.3097(2) 0.9731(2) 0.0695(7) Uani 1 1 d . . . . .
H14A H 0.018647 0.353399 1.027905 0.083 Uiso 1 1 calc R U . . .
H14B H 0.126733 0.251105 1.012143 0.083 Uiso 1 1 calc R U . . .
C1 C 0.2533(3) 0.4442(2) 0.6476(3) 0.0814(8) Uani 1 1 d . . . . .
H1D H 0.317660 0.407742 0.677109 0.098 Uiso 1 1 calc R U . . .
H1E H 0.217621 0.387641 0.623328 0.098 Uiso 1 1 calc R U . . .
C2 C 0.3157(4) 0.5053(3) 0.5518(3) 0.1109(13) Uani 1 1 d . . . . .
H2A H 0.374270 0.455869 0.493683 0.166 Uiso 1 1 calc R U . . .
H2B H 0.362232 0.554448 0.572125 0.166 Uiso 1 1 calc R U . . .
H2C H 0.252400 0.546744 0.525156 0.166 Uiso 1 1 calc R U . . .

loop_
_atom_site_aniso_label
_atom_site_aniso_U_11
_atom_site_aniso_U_22
_atom_site_aniso_U_33
_atom_site_aniso_U_23
_atom_site_aniso_U_13
_atom_site_aniso_U_12
Ni1 0.04322(15) 0.03692(14) 0.03663(15) -0.00134(11) -0.01722(11) -0.00716(10)
S2 0.0606(3) 0.0579(3) 0.0413(3) 0.0045(2) -0.0220(2) -0.0264(3)
S1 0.0546(3) 0.0572(3) 0.0397(3) 0.0037(2) -0.0183(2) -0.0218(3)
S9 0.0602(3) 0.0455(3) 0.0512(3) 0.0023(2) -0.0269(3) -0.0205(2)
S4 0.0578(3) 0.0663(4) 0.0388(3) 0.0011(3) -0.0215(2) -0.0176(3)
S6 0.0523(3) 0.0619(3) 0.0416(3) 0.0068(2) -0.0208(2) -0.0264(3)
S7 0.0632(3) 0.0513(3) 0.0407(3) 0.0092(2) -0.0235(3) -0.0254(3)
S8 0.0658(3) 0.0716(4) 0.0400(3) 0.0088(3) -0.0257(3) -0.0302(3)
S5 0.0633(4) 0.0921(5) 0.0552(4) -0.0115(3) -0.0331(3) -0.0163(3)
S3 0.0548(3) 0.0707(4) 0.0509(3) -0.0003(3) -0.0242(3) -0.0256(3)
S10 0.0922(5) 0.0703(4) 0.0614(4) 0.0036(3) -0.0486(4) -0.0306(3)
O4 0.0634(10) 0.0598(10) 0.0652(11) 0.0083(8) -0.0280(8) -0.0122(8)
O3 0.0573(9) 0.0432(8) 0.0659(10) -0.0017(7) -0.0207(8) -0.0127(7)
O6 0.0722(10) 0.0438(9) 0.0686(11) -0.0051(8) -0.0180(9) -0.0192(8)
O5 0.0647(10) 0.0663(11) 0.0792(12) -0.0048(9) -0.0311(9) -0.0158(9)
O2 0.0583(9) 0.0614(10) 0.0709(11) 0.0066(9) -0.0268(8) -0.0167(8)
O1 0.0708(10) 0.0526(9) 0.0583(10) 0.0114(8) -0.0194(8) -0.0119(8)
N1 0.0497(9) 0.0406(9) 0.0494(10) 0.0038(8) -0.0162(8) -0.0110(7)
C19 0.0441(10) 0.0357(10) 0.0433(11) -0.0004(8) -0.0200(9) -0.0088(8)
C16 0.0455(10) 0.0440(11) 0.0362(10) -0.0040(8) -0.0182(9) -0.0024(8)
C20 0.0579(12) 0.0439(11) 0.0514(13) -0.0022(10) -0.0276(10) -0.0110(9)
C6 0.0679(15) 0.0559(14) 0.0671(16) -0.0081(12) -0.0160(13) -0.0281(12)
C13 0.0806(17) 0.0381(12) 0.090(2) 0.0128(13) -0.0138(15) -0.0183(12)
C15 0.0403(10) 0.0457(11) 0.0422(11) -0.0056(9) -0.0174(9) -0.0070(8)
C7 0.0726(15) 0.0389(12) 0.0798(18) 0.0093(12) -0.0236(14) -0.0128(11)
C5 0.0618(14) 0.0774(17) 0.0657(16) 0.0009(13) -0.0267(12) -0.0331(13)
C18 0.0461(11) 0.0468(11) 0.0355(10) 0.0003(9) -0.0187(9) -0.0088(9)
C8 0.0710(15) 0.0498(14) 0.0650(16) 0.0140(12) -0.0209(13) -0.0064(11)
C3 0.0847(18) 0.0670(16) 0.0618(16) 0.0087(13) -0.0373(14) -0.0043(14)
C11 0.0762(17) 0.089(2) 0.088(2) -0.0126(17) -0.0336(16) -0.0386(16)
C10 0.0628(16) 0.090(2) 0.089(2) -0.0058(17) -0.0418(15) -0.0112(15)
C17 0.0428(11) 0.0570(13) 0.0482(12) -0.0100(10) -0.0190(9) -0.0028(9)
C9 0.0748(17) 0.0743(18) 0.0684(17) 0.0004(14) -0.0395(14) 0.0015(14)
C4 0.0681(16) 0.0796(19) 0.0696(17) 0.0033(14) -0.0324(14) -0.0112(14)
C12 0.0828(18) 0.0626(17) 0.087(2) -0.0150(15) -0.0182(16) -0.0354(14)
C14 0.0764(17) 0.0580(15) 0.0673(17) 0.0182(13) -0.0191(14) -0.0104(13)
C1 0.092(2) 0.0567(16) 0.0712(19) -0.0066(14) -0.0029(16) 0.0006(14)
C2 0.109(3) 0.082(2) 0.092(3) -0.011(2) 0.025(2) -0.0104(19)

loop_
_atom_type_symbol
_atom_type_description
_atom_type_scat_dispersion_real
_atom_type_scat_dispersion_imag
_atom_type_scat_source
C C 0.0033 0.0016 'International Tables Vol C Tables 4.2.6.8 and 6.1.1.4'
H H 0.0000 0.0000 'International Tables Vol C Tables 4.2.6.8 and 6.1.1.4'
N N 0.0061 0.0033 'International Tables Vol C Tables 4.2.6.8 and 6.1.1.4'
Ni Ni 0.3393 1.1124 'International Tables Vol C Tables 4.2.6.8 and 6.1.1.4'
O O 0.0106 0.0060 'International Tables Vol C Tables 4.2.6.8 and 6.1.1.4'
S S 0.1246 0.1234 'International Tables Vol C Tables 4.2.6.8 and 6.1.1.4'

loop_
_geom_angle_atom_site_label_1
_geom_angle_atom_site_label_2
_geom_angle_atom_site_label_3
_geom_angle
_geom_angle_site_symmetry_1
_geom_angle_site_symmetry_3
_geom_angle_publ_flag
S2 Ni1 S1 93.13(2) . . ?
S2 Ni1 S7 86.83(2) . . ?
S1 Ni1 S7 179.96(3) . . ?
S2 Ni1 S6 179.25(3) . . ?
S1 Ni1 S6 86.88(2) . . ?
S7 Ni1 S6 93.16(2) . . ?
C16 S2 Ni1 102.19(7) . . ?
C15 S1 Ni1 101.95(7) . . ?
C20 S9 C19 97.50(10) . . ?
C17 S4 C16 97.38(10) . . ?
C18 S6 Ni1 102.05(7) . . ?
C19 S7 Ni1 102.09(7) . . ?
C20 S8 C18 97.32(10) . . ?
C17 S3 C15 97.59(10) . . ?
C8 O4 C9 113.8(2) . . ?
C6 O3 C7 112.54(18) . . ?
C12 O6 C13 113.3(2) . . ?
C10 O5 C11 112.8(2) . . ?
C4 O2 C5 113.93(19) . . ?
C14 O1 C3 112.8(2) . . ?
C1 N1 H1A 109.5 . . ?
C1 N1 H1B 109.5 . . ?
H1A N1 H1B 109.5 . . ?
C1 N1 H1C 109.5 . . ?
H1A N1 H1C 109.5 . . ?
H1B N1 H1C 109.5 . . ?
C18 C19 S7 121.46(14) . . ?
C18 C19 S9 115.61(15) . . ?
S7 C19 S9 122.93(12) . . ?
C15 C16 S2 121.22(15) . . ?
C15 C16 S4 116.21(14) . . ?
S2 C16 S4 122.57(13) . . ?
S10 C20 S8 123.30(14) . . ?
S10 C20 S9 123.49(13) . . ?
S8 C20 S9 113.20(11) . . ?
O3 C6 C5 109.11(19) . . ?
O3 C6 H6A 109.9 . . ?
C5 C6 H6A 109.9 . . ?
O3 C6 H6B 109.9 . . ?
C5 C6 H6B 109.9 . . ?
H6A C6 H6B 108.3 . . ?
O6 C13 C14 109.4(2) . . ?
O6 C13 H13A 109.8 . . ?
C14 C13 H13A 109.8 . . ?
O6 C13 H13B 109.8 . . ?
C14 C13 H13B 109.8 . . ?
H13A C13 H13B 108.2 . . ?
C16 C15 S1 121.49(14) . . ?
C16 C15 S3 115.68(15) . . ?
S1 C15 S3 122.83(13) . . ?
O3 C7 C8 110.20(19) . . ?
O3 C7 H7A 109.6 . . ?
C8 C7 H7A 109.6 . . ?
O3 C7 H7B 109.6 . . ?
C8 C7 H7B 109.6 . . ?
H7A C7 H7B 108.1 . . ?
O2 C5 C6 108.83(19) . . ?
O2 C5 H5A 109.9 . . ?
C6 C5 H5A 109.9 . . ?
O2 C5 H5B 109.9 . . ?
C6 C5 H5B 109.9 . . ?
H5A C5 H5B 108.3 . . ?
C19 C18 S6 121.21(15) . . ?
C19 C18 S8 116.33(14) . . ?
S6 C18 S8 122.47(12) . . ?
O4 C8 C7 108.7(2) . . ?
O4 C8 H8A 109.9 . . ?
C7 C8 H8A 109.9 . . ?
O4 C8 H8B 109.9 . . ?
C7 C8 H8B 109.9 . . ?
H8A C8 H8B 108.3 . . ?
O1 C3 C4 109.4(2) . . ?
O1 C3 H3A 109.8 . . ?
C4 C3 H3A 109.8 . . ?
O1 C3 H3B 109.8 . . ?
C4 C3 H3B 109.8 . . ?
H3A C3 H3B 108.2 . . ?
O5 C11 C12 110.1(2) . . ?
O5 C11 H11A 109.6 . . ?
C12 C11 H11A 109.6 . . ?
O5 C11 H11B 109.6 . . ?
C12 C11 H11B 109.6 . . ?
H11A C11 H11B 108.1 . . ?
O5 C10 C9 109.2(2) . . ?
O5 C10 H10A 109.8 . . ?
C9 C10 H10A 109.8 . . ?
O5 C10 H10B 109.8 . . ?
C9 C10 H10B 109.8 . . ?
H10A C10 H10B 108.3 . . ?
S5 C17 S4 123.65(15) . . ?
S5 C17 S3 123.25(14) . . ?
S4 C17 S3 113.09(11) . . ?
O4 C9 C10 108.8(2) . . ?
O4 C9 H9A 109.9 . . ?
C10 C9 H9A 109.9 . . ?
O4 C9 H9B 109.9 . . ?
C10 C9 H9B 109.9 . . ?
H9A C9 H9B 108.3 . . ?
O2 C4 C3 109.0(2) . . ?
O2 C4 H4A 109.9 . . ?
C3 C4 H4A 109.9 . . ?
O2 C4 H4B 109.9 . . ?
C3 C4 H4B 109.9 . . ?
H4A C4 H4B 108.3 . . ?
O6 C12 C11 108.6(2) . . ?
O6 C12 H12A 110.0 . . ?
C11 C12 H12A 110.0 . . ?
O6 C12 H12B 110.0 . . ?
C11 C12 H12B 110.0 . . ?
H12A C12 H12B 108.4 . . ?
O1 C14 C13 109.2(2) . . ?
O1 C14 H14A 109.8 . . ?
C13 C14 H14A 109.8 . . ?
O1 C14 H14B 109.8 . . ?
C13 C14 H14B 109.8 . . ?
H14A C14 H14B 108.3 . . ?
C2 C1 N1 115.7(2) . . ?
C2 C1 H1D 108.4 . . ?
N1 C1 H1D 108.4 . . ?
C2 C1 H1E 108.4 . . ?
N1 C1 H1E 108.4 . . ?
H1D C1 H1E 107.4 . . ?
C1 C2 H2A 109.5 . . ?
C1 C2 H2B 109.5 . . ?
H2A C2 H2B 109.5 . . ?
C1 C2 H2C 109.5 . . ?
H2A C2 H2C 109.5 . . ?
H2B C2 H2C 109.5 . . ?

loop_
_geom_bond_atom_site_label_1
_geom_bond_atom_site_label_2
_geom_bond_distance
_geom_bond_site_symmetry_2
_geom_bond_publ_flag
Ni1 S2 2.1603(6) . ?
Ni1 S1 2.1633(6) . ?
Ni1 S7 2.1653(6) . ?
Ni1 S6 2.1663(6) . ?
S2 C16 1.7137(19) . ?
S1 C15 1.715(2) . ?
S9 C20 1.730(2) . ?
S9 C19 1.7447(18) . ?
S4 C17 1.723(2) . ?
S4 C16 1.7453(19) . ?
S6 C18 1.7199(19) . ?
S7 C19 1.716(2) . ?
S8 C20 1.727(2) . ?
S8 C18 1.7417(19) . ?
S5 C17 1.651(2) . ?
S3 C17 1.730(2) . ?
S3 C15 1.7422(18) . ?
S10 C20 1.6506(19) . ?
O4 C8 1.414(3) . ?
O4 C9 1.425(3) . ?
O3 C6 1.415(3) . ?
O3 C7 1.424(3) . ?
O6 C12 1.412(3) . ?
O6 C13 1.439(3) . ?
O5 C10 1.414(3) . ?
O5 C11 1.428(3) . ?
O2 C4 1.405(3) . ?
O2 C5 1.423(3) . ?
O1 C14 1.418(3) . ?
O1 C3 1.427(3) . ?
N1 C1 1.476(3) . ?
N1 H1A 0.8900 . ?
N1 H1B 0.8900 . ?
N1 H1C 0.8900 . ?
C19 C18 1.360(3) . ?
C16 C15 1.355(3) . ?
C6 C5 1.476(4) . ?
C6 H6A 0.9700 . ?
C6 H6B 0.9700 . ?
C13 C14 1.482(4) . ?
C13 H13A 0.9700 . ?
C13 H13B 0.9700 . ?
C7 C8 1.478(3) . ?
C7 H7A 0.9700 . ?
C7 H7B 0.9700 . ?
C5 H5A 0.9700 . ?
C5 H5B 0.9700 . ?
C8 H8A 0.9700 . ?
C8 H8B 0.9700 . ?
C3 C4 1.486(4) . ?
C3 H3A 0.9700 . ?
C3 H3B 0.9700 . ?
C11 C12 1.484(4) . ?
C11 H11A 0.9700 . ?
C11 H11B 0.9700 . ?
C10 C9 1.475(4) . ?
C10 H10A 0.9700 . ?
C10 H10B 0.9700 . ?
C9 H9A 0.9700 . ?
C9 H9B 0.9700 . ?
C4 H4A 0.9700 . ?
C4 H4B 0.9700 . ?
C12 H12A 0.9700 . ?
C12 H12B 0.9700 . ?
C14 H14A 0.9700 . ?
C14 H14B 0.9700 . ?
C1 C2 1.427(4) . ?
C1 H1D 0.9700 . ?
C1 H1E 0.9700 . ?
C2 H2A 0.9600 . ?
C2 H2B 0.9600 . ?
C2 H2C 0.9600 . ?

loop_
_geom_torsion_atom_site_label_1
_geom_torsion_atom_site_label_2
_geom_torsion_atom_site_label_3
_geom_torsion_atom_site_label_4
_geom_torsion
_geom_torsion_site_symmetry_1
_geom_torsion_site_symmetry_2
_geom_torsion_site_symmetry_3
_geom_torsion_site_symmetry_4
_geom_torsion_publ_flag
Ni1 S7 C19 C18 -1.96(18) . . . . ?
Ni1 S7 C19 S9 178.72(10) . . . . ?
C20 S9 C19 C18 -0.94(18) . . . . ?
C20 S9 C19 S7 178.41(13) . . . . ?
Ni1 S2 C16 C15 1.13(18) . . . . ?
Ni1 S2 C16 S4 -179.11(10) . . . . ?
C17 S4 C16 C15 1.92(18) . . . . ?
C17 S4 C16 S2 -177.84(13) . . . . ?
C18 S8 C20 S10 177.23(14) . . . . ?
C18 S8 C20 S9 -1.99(14) . . . . ?
C19 S9 C20 S10 -177.36(14) . . . . ?
C19 S9 C20 S8 1.86(14) . . . . ?
C7 O3 C6 C5 -178.7(2) . . . . ?
C12 O6 C13 C14 -176.7(2) . . . . ?
S2 C16 C15 S1 -1.2(3) . . . . ?
S4 C16 C15 S1 179.00(11) . . . . ?
S2 C16 C15 S3 178.37(10) . . . . ?
S4 C16 C15 S3 -1.4(2) . . . . ?
Ni1 S1 C15 C16 0.58(18) . . . . ?
Ni1 S1 C15 S3 -178.99(11) . . . . ?
C17 S3 C15 C16 0.14(18) . . . . ?
C17 S3 C15 S1 179.73(13) . . . . ?
C6 O3 C7 C8 178.0(2) . . . . ?
C4 O2 C5 C6 -175.5(2) . . . . ?
O3 C6 C5 O2 -63.4(3) . . . . ?
S7 C19 C18 S6 0.9(3) . . . . ?
S9 C19 C18 S6 -179.76(10) . . . . ?
S7 C19 C18 S8 -179.69(11) . . . . ?
S9 C19 C18 S8 -0.3(2) . . . . ?
Ni1 S6 C18 C19 0.74(18) . . . . ?
Ni1 S6 C18 S8 -178.66(11) . . . . ?
C20 S8 C18 C19 1.42(18) . . . . ?
C20 S8 C18 S6 -179.15(13) . . . . ?
C9 O4 C8 C7 171.9(2) . . . . ?
O3 C7 C8 O4 64.3(3) . . . . ?
C14 O1 C3 C4 -176.4(2) . . . . ?
C10 O5 C11 C12 -171.2(2) . . . . ?
C11 O5 C10 C9 -177.9(2) . . . . ?
C16 S4 C17 S5 178.69(14) . . . . ?
C16 S4 C17 S3 -1.74(13) . . . . ?
C15 S3 C17 S5 -179.28(14) . . . . ?
C15 S3 C17 S4 1.15(14) . . . . ?
C8 O4 C9 C10 -177.3(2) . . . . ?
O5 C10 C9 O4 -66.9(3) . . . . ?
C5 O2 C4 C3 174.7(2) . . . . ?
O1 C3 C4 O2 65.3(3) . . . . ?
C13 O6 C12 C11 171.2(2) . . . . ?
O5 C11 C12 O6 64.0(3) . . . . ?
C3 O1 C14 C13 -177.1(2) . . . . ?
O6 C13 C14 O1 -66.6(3) . . . . ?
